data_4510105
loop_
_publ_author_name
'Mukherjee, Arijit'
'Desiraju, Gautam R.'

_publ_section_title
;
 Combinatorial Exploration of the Structural Landscape of Acid--Pyridine
 Cocrystals
;
_journal_issue 3
_journal_name_full 'Crystal Growth &amp; Design'
_journal_page_first 1375
_journal_paper_doi 10.1021/cg401851z
_journal_volume 14
_journal_year 2014
_chemical_formula_sum 'C13 H14 N2 O3'
_chemical_formula_weight 246.26
_chemical_name_systematic
;
 ?
;
_space_group_IT_number 14
_symmetry_cell_setting monoclinic
_symmetry_space_group_name_Hall '-P 2ybc'
_symmetry_space_group_name_H-M 'P 1 21/c 1'
_atom_sites_solution_hydrogens geom
_atom_sites_solution_primary direct
_atom_sites_solution_secondary difmap
_audit_creation_method SHELXL-97
_cell_angle_alpha 90.00
_cell_angle_beta 99.809(7)
_cell_angle_gamma 90.00
_cell_formula_units_Z 4
_cell_length_a 10.0131(9)
_cell_length_b 9.7642(8)
_cell_length_c 12.7953(11)
_cell_measurement_reflns_used 10403
_cell_measurement_temperature 296(2)
_cell_measurement_theta_max 27.5
_cell_measurement_theta_min 3.2
_cell_volume 1232.71(19)
_computing_cell_refinement
;
CrystalClear-SM Expert 2.0 rc14 (Rigaku, 2009)
;
_computing_data_collection
;
CrystalClear-SM Expert 2.0 rc14 (Rigaku, 2009)
;
_computing_data_reduction
;
CrystalClear-SM Expert 2.0 rc14 (Rigaku, 2009)
;
_computing_structure_refinement 'SHELXL-97 (Sheldrick, 2008)'
_computing_structure_solution 'SHELXL-97 (Sheldrick, 2008)'
_diffrn_ambient_temperature 296(2)
_diffrn_detector CCD
_diffrn_detector_area_resol_mean 13.6612
_diffrn_measured_fraction_theta_full 0.999
_diffrn_measured_fraction_theta_max 0.999
_diffrn_measurement_device
;
XtaLABmini: Fixed Chi 2 circle
;
_diffrn_measurement_device_type
;
Rigaku Mercury375R (2x2 bin mode)
;
_diffrn_measurement_specimen_support Fiber
_diffrn_radiation_monochromator 'Graphite Monochromator'
_diffrn_radiation_source 'fine-focus sealed tube'
_diffrn_radiation_type MoK\a
_diffrn_radiation_wavelength 0.71073
_diffrn_reflns_av_R_equivalents 0.0372
_diffrn_reflns_av_sigmaI/netI 0.0280
_diffrn_reflns_limit_h_max 13
_diffrn_reflns_limit_h_min -12
_diffrn_reflns_limit_k_max 12
_diffrn_reflns_limit_k_min -12
_diffrn_reflns_limit_l_max 16
_diffrn_reflns_limit_l_min -16
_diffrn_reflns_number 12766
_diffrn_reflns_theta_full 27.48
_diffrn_reflns_theta_max 27.48
_diffrn_reflns_theta_min 3.18
_exptl_absorpt_coefficient_mu 0.096
_exptl_absorpt_correction_T_max 1.000
_exptl_absorpt_correction_T_min 0.781
_exptl_absorpt_correction_type multi-scan
_exptl_absorpt_process_details 'Jacobson, R. (1998) Private communication'
_exptl_crystal_density_diffrn 1.327
_exptl_crystal_density_method 'not measured'
_exptl_crystal_F_000 520
_exptl_crystal_size_max 0.6
_exptl_crystal_size_mid 0.2
_exptl_crystal_size_min 0.2
_refine_diff_density_max 0.170
_refine_diff_density_min -0.182
_refine_diff_density_rms 0.032
_refine_ls_extinction_coef 0.028(3)
_refine_ls_extinction_expression Fc^*^=kFc[1+0.001xFc^2^\l^3^/sin(2\q)]^-1/4^
_refine_ls_extinction_method SHELXL
_refine_ls_goodness_of_fit_ref 1.042
_refine_ls_hydrogen_treatment mixed
_refine_ls_matrix_type full
_refine_ls_number_parameters 220
_refine_ls_number_reflns 2818
_refine_ls_number_restraints 0
_refine_ls_restrained_S_all 1.042
_refine_ls_R_factor_all 0.0642
_refine_ls_R_factor_gt 0.0451
_refine_ls_shift/su_max 0.000
_refine_ls_shift/su_mean 0.000
_refine_ls_structure_factor_coef Fsqd
_refine_ls_weighting_details 'calc w=1/[\s^2^(Fo^2^)+(0.0496P)^2^+0.2195P] where P=(Fo^2^+2Fc^2^)/3'
_refine_ls_weighting_scheme calc
_refine_ls_wR_factor_gt 0.1040
_refine_ls_wR_factor_ref 0.1136
_reflns_number_gt 2095
_reflns_number_total 2818
_reflns_threshold_expression >2\s(I)
_cod_data_source_file cg401851z_si_002.cif
_cod_data_source_block 27
_cod_depositor_comments
;
The following automatic conversions were performed:

'_exptl_absorpt_correction_type' value 'Multi-scan' changed to
'multi-scan' according to
/usr/data/users/saulius/crontab/automatic-downloads/current/ACS/lib/dictionaries/cif_core.dic
dictionary named 'cif_core.dic' version 2.4.2 from 2011-04-26.

Automatic conversion script
Id: cif_fix_values 2281 2013-09-26 08:29:07Z andrius 
;
_cod_original_cell_volume 1232.71(18)
_cod_original_sg_symbol_H-M 'P 21/c'
_cod_database_code 4510105

loop_
_symmetry_equiv_pos_as_xyz
'x, y, z'
'-x, y+1/2, -z+1/2'
'-x, -y, -z'
'x, -y-1/2, z-1/2'

loop_
_atom_site_label
_atom_site_type_symbol
_atom_site_fract_x
_atom_site_fract_y
_atom_site_fract_z
_atom_site_U_iso_or_equiv
_atom_site_adp_type
_atom_site_occupancy
_atom_site_symmetry_multiplicity
_atom_site_calc_flag
C1 C 0.70761(14) 0.66477(14) 0.32826(11) 0.0390(3) Uani 1 1 d
C2 C 0.60238(16) 0.57314(16) 0.32470(12) 0.0467(4) Uani 1 1 d
C3 C 0.50406(16) 0.55841(17) 0.23495(12) 0.0480(4) Uani 1 1 d
C4 C 0.51124(14) 0.63764(15) 0.14697(11) 0.0408(3) Uani 1 1 d
C5 C 0.61610(16) 0.73081(16) 0.14857(12) 0.0471(4) Uani 1 1 d
C6 C 0.71271(16) 0.74406(16) 0.23864(12) 0.0446(4) Uani 1 1 d
C7 C 0.32153(19) 0.5223(2) 0.04601(16) 0.0581(5) Uani 1 1 d
C8 C 0.81452(16) 0.67833(15) 0.42598(11) 0.0430(4) Uani 1 1 d
C9 C 0.01937(17) 0.90638(18) -0.32144(13) 0.0510(4) Uani 1 1 d
C10 C 0.09062(15) 0.92536(16) -0.22259(12) 0.0448(4) Uani 1 1 d
C11 C 0.18946(15) 0.82974(15) -0.18006(11) 0.0416(3) Uani 1 1 d
C12 C 0.20694(18) 0.71563(17) -0.24317(13) 0.0508(4) Uani 1 1 d
C13 C 0.13044(18) 0.70261(17) -0.34095(13) 0.0521(4) Uani 1 1 d
N1 N 0.03819(14) 0.79668(15) -0.38025(11) 0.0509(4) Uani 1 1 d
N2 N 0.26331(16) 0.84958(18) -0.08424(11) 0.0565(4) Uani 1 1 d
O1 O 0.89176(12) 0.78093(12) 0.43141(9) 0.0587(3) Uani 1 1 d
O2 O 0.82026(13) 0.58938(12) 0.49585(9) 0.0652(4) Uani 1 1 d
O3 O 0.42017(11) 0.62986(12) 0.05421(8) 0.0538(3) Uani 1 1 d
H1 H -0.016(2) 0.787(2) -0.4523(17) 0.087(7) Uiso 1 1 d
H2 H 0.5948(16) 0.5190(17) 0.3870(13) 0.056(5) Uiso 1 1 d
H2B H 0.245(2) 0.925(2) -0.0481(16) 0.075(6) Uiso 1 1 d
H2A H 0.323(2) 0.787(2) -0.0584(16) 0.078(6) Uiso 1 1 d
H3 H 0.4347(17) 0.4942(18) 0.2357(13) 0.058(5) Uiso 1 1 d
H5 H 0.6190(17) 0.7853(18) 0.0883(15) 0.063(5) Uiso 1 1 d
H6 H 0.7841(17) 0.8086(17) 0.2386(13) 0.054(5) Uiso 1 1 d
H7A H 0.367(2) 0.430(2) 0.0576(15) 0.076(6) Uiso 1 1 d
H7C H 0.272(2) 0.531(2) -0.0276(17) 0.076(6) Uiso 1 1 d
H7B H 0.2628(19) 0.5350(19) 0.1018(15) 0.068(5) Uiso 1 1 d
H9 H -0.0503(19) 0.9693(18) -0.3542(14) 0.063(5) Uiso 1 1 d
H10 H 0.0720(17) 1.0033(19) -0.1822(14) 0.062(5) Uiso 1 1 d
H12 H 0.273(2) 0.6492(19) -0.2151(14) 0.066(5) Uiso 1 1 d
H13 H 0.1400(17) 0.6256(19) -0.3855(14) 0.063(5) Uiso 1 1 d

loop_
_atom_site_aniso_label
_atom_site_aniso_U_11
_atom_site_aniso_U_22
_atom_site_aniso_U_33
_atom_site_aniso_U_23
_atom_site_aniso_U_13
_atom_site_aniso_U_12
C1 0.0436(8) 0.0357(7) 0.0370(7) -0.0030(6) 0.0050(6) 0.0045(6)
C2 0.0509(9) 0.0482(9) 0.0401(8) 0.0103(7) 0.0053(6) -0.0002(7)
C3 0.0414(8) 0.0507(9) 0.0506(9) 0.0076(7) 0.0044(7) -0.0063(7)
C4 0.0411(8) 0.0415(8) 0.0380(7) -0.0022(6) 0.0019(6) 0.0054(6)
C5 0.0578(10) 0.0445(8) 0.0380(8) 0.0040(7) 0.0057(7) -0.0045(7)
C6 0.0507(9) 0.0396(8) 0.0429(8) -0.0014(6) 0.0062(7) -0.0070(7)
C7 0.0477(10) 0.0663(12) 0.0566(11) -0.0071(9) -0.0021(8) -0.0070(8)
C8 0.0484(9) 0.0397(8) 0.0393(7) -0.0041(6) 0.0026(6) 0.0060(6)
C9 0.0450(9) 0.0538(10) 0.0514(9) 0.0003(8) 0.0004(7) 0.0021(7)
C10 0.0462(9) 0.0423(8) 0.0455(8) -0.0041(7) 0.0063(6) 0.0008(6)
C11 0.0442(8) 0.0429(8) 0.0376(7) 0.0009(6) 0.0068(6) -0.0034(6)
C12 0.0580(10) 0.0446(9) 0.0497(9) 0.0006(7) 0.0089(7) 0.0072(8)
C13 0.0665(11) 0.0440(9) 0.0477(9) -0.0097(8) 0.0151(8) -0.0067(8)
N1 0.0512(8) 0.0574(8) 0.0420(7) -0.0056(6) 0.0017(6) -0.0118(6)
N2 0.0630(10) 0.0591(9) 0.0427(8) -0.0043(7) -0.0047(6) 0.0093(8)
O1 0.0664(8) 0.0546(7) 0.0488(7) -0.0008(5) -0.0084(5) -0.0133(6)
O2 0.0828(9) 0.0548(7) 0.0493(7) 0.0129(6) -0.0135(6) -0.0066(6)
O3 0.0520(7) 0.0586(7) 0.0452(6) 0.0031(5) -0.0080(5) -0.0054(5)

loop_
_atom_type_symbol
_atom_type_description
_atom_type_scat_dispersion_real
_atom_type_scat_dispersion_imag
_atom_type_scat_source
C C 0.0033 0.0016 'International Tables Vol C Tables 4.2.6.8 and 6.1.1.4'
H H 0.0000 0.0000 'International Tables Vol C Tables 4.2.6.8 and 6.1.1.4'
N N 0.0061 0.0033 'International Tables Vol C Tables 4.2.6.8 and 6.1.1.4'
O O 0.0106 0.0060 'International Tables Vol C Tables 4.2.6.8 and 6.1.1.4'

loop_
_geom_angle_atom_site_label_1
_geom_angle_atom_site_label_2
_geom_angle_atom_site_label_3
_geom_angle
C2 C1 C6 118.00(13)
C2 C1 C8 121.06(13)
C6 C1 C8 120.94(13)
C1 C2 C3 121.73(14)
C1 C2 H2 119.5(10)
C3 C2 H2 118.7(10)
C4 C3 C2 119.33(15)
C4 C3 H3 121.8(11)
C2 C3 H3 118.9(11)
O3 C4 C3 123.84(14)
O3 C4 C5 116.08(13)
C3 C4 C5 120.07(13)
C6 C5 C4 119.71(14)
C6 C5 H5 121.1(11)
C4 C5 H5 119.2(11)
C5 C6 C1 121.17(14)
C5 C6 H6 118.8(10)
C1 C6 H6 120.1(10)
O3 C7 H7A 110.7(11)
O3 C7 H7C 103.5(12)
H7A C7 H7C 111.2(15)
O3 C7 H7B 109.7(11)
H7A C7 H7B 108.1(16)
H7C C7 H7B 113.6(15)
O2 C8 O1 124.34(14)
O2 C8 C1 118.39(14)
O1 C8 C1 117.27(13)
N1 C9 C10 122.09(16)
N1 C9 H9 115.0(10)
C10 C9 H9 122.9(10)
C9 C10 C11 119.74(15)
C9 C10 H10 119.6(11)
C11 C10 H10 120.7(11)
N2 C11 C10 120.30(14)
N2 C11 C12 122.68(15)
C10 C11 C12 117.02(14)
C13 C12 C11 119.89(15)
C13 C12 H12 122.1(11)
C11 C12 H12 118.0(11)
N1 C13 C12 121.81(15)
N1 C13 H13 116.6(11)
C12 C13 H13 121.6(11)
C13 N1 C9 119.43(14)
C13 N1 H1 121.1(12)
C9 N1 H1 119.5(12)
C11 N2 H2B 117.4(13)
C11 N2 H2A 118.6(13)
H2B N2 H2A 123.9(18)
C4 O3 C7 116.92(13)

loop_
_geom_bond_atom_site_label_1
_geom_bond_atom_site_label_2
_geom_bond_distance
C1 C2 1.377(2)
C1 C6 1.392(2)
C1 C8 1.507(2)
C2 C3 1.387(2)
C2 H2 0.971(17)
C3 C4 1.378(2)
C3 H3 0.936(18)
C4 O3 1.3701(16)
C4 C5 1.387(2)
C5 C6 1.379(2)
C5 H5 0.941(18)
C6 H6 0.953(17)
C7 O3 1.433(2)
C7 H7A 1.01(2)
C7 H7C 0.99(2)
C7 H7B 1.007(19)
C8 O2 1.2407(18)
C8 O1 1.2603(18)
C9 N1 1.341(2)
C9 C10 1.355(2)
C9 H9 0.970(19)
C10 C11 1.401(2)
C10 H10 0.956(19)
C11 N2 1.3337(19)
C11 C12 1.404(2)
C12 C13 1.357(2)
C12 H12 0.952(19)
C13 N1 1.338(2)
C13 H13 0.959(18)
N1 H1 0.99(2)
N2 H2B 0.90(2)
N2 H2A 0.88(2)
